data_7033378
loop_
_publ_author_name
'D'Alessio, Daniel'
'Lombardo, Daniel M.'
'Vaughan, Jamila G.'
'Skelton, Brian W.'
'Barnard, Keith R.'
'Ogden, Mark I.'

_publ_section_title
;
 Structural variations in metal complexes of a tertiary \a-hydroxyoxime.
;
_journal_issue 16
_journal_name_full 'Dalton transactions (Cambridge, England : 2003)'
_journal_page_first 7163
_journal_page_last 7168
_journal_paper_doi 10.1039/c4dt03393k
_journal_volume 44
_journal_year 2015
_chemical_formula_moiety 'C26 H36 N3 Ni O8, N O3'
_chemical_formula_sum 'C26 H36 N4 Ni O11'
_chemical_formula_weight 639.3
_chemical_name_systematic
;
 ?
;
_space_group_IT_number 2
_symmetry_cell_setting triclinic
_symmetry_space_group_name_Hall '-P 1'
_symmetry_space_group_name_H-M 'P -1'
_atom_sites_solution_hydrogens geom
_atom_sites_solution_primary direct
_atom_sites_solution_secondary difmap
_audit_creation_date 2011-05-29T16:17:20-00:00
_audit_creation_method 'WinGX routine CIF_UPDATE'
_audit_update_record
;
2014-11-24 deposited with the CCDC.
2014-12-10 downloaded from the CCDC.
;
_cell_angle_alpha 68.532(6)
_cell_angle_beta 78.616(6)
_cell_angle_gamma 87.720(5)
_cell_formula_units_Z 2
_cell_length_a 11.0894(7)
_cell_length_b 11.2694(7)
_cell_length_c 12.4577(9)
_cell_measurement_reflns_used 7092
_cell_measurement_temperature 100(2)
_cell_measurement_theta_max 34.7995
_cell_measurement_theta_min 3.5555
_cell_volume 1419.44(18)
_computing_cell_refinement
;
        CrysAlisPro, Oxford Diffraction Ltd.,
        Version 1.171.33.52 (release 06-11-2009 CrysAlis171 .NET)
        (compiled Nov  6 2009,16:24:50)
;
_computing_data_collection
;
        CrysAlisPro, Oxford Diffraction Ltd.,
        Version 1.171.33.52 (release 06-11-2009 CrysAlis171 .NET)
        (compiled Nov  6 2009,16:24:50)
;
_computing_data_reduction
;
        CrysAlisPro, Oxford Diffraction Ltd.,
        Version 1.171.33.52 (release 06-11-2009 CrysAlis171 .NET)
        (compiled Nov  6 2009,16:24:50)
;
_computing_molecular_graphics 'OrtepII (Johnson, C. K. (1976)'
_computing_publication_material 'WinGX Farrugia, L. J. (1999)'
_computing_structure_refinement 'SHELXL-97 (Sheldrick, 2008)'
_computing_structure_solution 'SIR92 (Altomare et al., 1994)'
_diffrn_ambient_temperature 100(2)
_diffrn_detector_area_resol_mean 10.4738
_diffrn_measured_fraction_theta_full 0.993
_diffrn_measured_fraction_theta_max 0.921
_diffrn_measurement_device_type 'Oxford Diffraction Gemini diffractometer'
_diffrn_measurement_method '\w scans'
_diffrn_orient_matrix_UB_11 -0.0234021958
_diffrn_orient_matrix_UB_12 0.0117994361
_diffrn_orient_matrix_UB_13 0.0522133619
_diffrn_orient_matrix_UB_21 -0.0191343885
_diffrn_orient_matrix_UB_22 0.0606404171
_diffrn_orient_matrix_UB_23 -0.0337950174
_diffrn_orient_matrix_UB_31 -0.0577925822
_diffrn_orient_matrix_UB_32 -0.0275463365
_diffrn_orient_matrix_UB_33 0.0038302321
_diffrn_radiation_monochromator graphite
_diffrn_radiation_type MoK\a
_diffrn_radiation_wavelength 0.71073
_diffrn_reflns_av_R_equivalents 0.0408
_diffrn_reflns_av_unetI/netI 0.0999
_diffrn_reflns_limit_h_max 17
_diffrn_reflns_limit_h_min -17
_diffrn_reflns_limit_k_max 18
_diffrn_reflns_limit_k_min -17
_diffrn_reflns_limit_l_max 19
_diffrn_reflns_limit_l_min -19
_diffrn_reflns_number 20655
_diffrn_reflns_theta_full 33.5
_diffrn_reflns_theta_max 34.93
_diffrn_reflns_theta_min 3.56
_exptl_absorpt_coefficient_mu 0.751
_exptl_absorpt_correction_T_max 0.903
_exptl_absorpt_correction_T_min 0.808
_exptl_absorpt_correction_type analytical
_exptl_absorpt_process_details
;
         CrysAlisPro, Oxford Diffraction Ltd.,
        Version 1.171.33.52 (release 06-11-2009 CrysAlis171 .NET)
        (compiled Nov  6 2009,16:24:50)
Analytical numeric absorption correction using a multifaceted crystal
                        model based on expressions derived by R.C. Clark & J.S.
        (Clark, R. C. & Reid, J. S. (1995). Acta Cryst. A51, 887-897)

;
_exptl_crystal_colour green
_exptl_crystal_density_diffrn 1.496
_exptl_crystal_density_method 'not measured'
_exptl_crystal_description plate
_exptl_crystal_F_000 672
_exptl_crystal_size_max 0.40
_exptl_crystal_size_mid 0.33
_exptl_crystal_size_min 0.17
_refine_diff_density_max 0.565
_refine_diff_density_min -0.507
_refine_diff_density_rms 0.081
_refine_ls_extinction_method none
_refine_ls_goodness_of_fit_ref 0.885
_refine_ls_hydrogen_treatment mixed
_refine_ls_matrix_type full
_refine_ls_number_parameters 399
_refine_ls_number_reflns 11431
_refine_ls_number_restraints 4
_refine_ls_restrained_S_all 0.885
_refine_ls_R_factor_all 0.0744
_refine_ls_R_factor_gt 0.0391
_refine_ls_shift/su_max 0.001
_refine_ls_shift/su_mean 0
_refine_ls_structure_factor_coef Fsqd
_refine_ls_weighting_details 'calc w=1/[\s^2^(Fo^2^)+(0.0258P)^2^] where P=(Fo^2^+2Fc^2^)/3'
_refine_ls_weighting_scheme calc
_refine_ls_wR_factor_gt 0.0697
_refine_ls_wR_factor_ref 0.0743
_reflns_number_gt 7157
_reflns_number_total 11431
_reflns_threshold_expression I>2\s(I)
_cod_data_source_file c4dt03393k2.cif
_cod_data_source_block modd221
_cod_depositor_comments 'Adding full bibliography for 7033377--7033384.cif.'
_cod_database_code 7033378

loop_
_symmetry_equiv_pos_as_xyz
'x, y, z'
'-x, -y, -z'

loop_
_atom_site_label
_atom_site_type_symbol
_atom_site_fract_x
_atom_site_fract_y
_atom_site_fract_z
_atom_site_U_iso_or_equiv
_atom_site_adp_type
_atom_site_occupancy
_atom_site_symmetry_multiplicity
_atom_site_calc_flag
_atom_site_refinement_flags
Ni1 Ni 0.601592(16) 0.477160(17) 0.793385(17) 0.00998(5) Uani 1 1 d .
C1 C 0.67351(12) 0.22041(12) 0.92851(12) 0.0103(3) Uani 1 1 d .
N1 N 0.59543(10) 0.30724(11) 0.93084(10) 0.0103(2) Uani 1 1 d .
O1 O 0.50512(8) 0.27476(9) 1.03282(9) 0.0134(2) Uani 1 1 d .
H1 H 0.4599 0.337 1.0298 0.045(6) Uiso 1 1 calc R
C111 C 0.67098(12) 0.09798(13) 1.02984(13) 0.0118(3) Uani 1 1 d .
C112 C 0.64085(12) -0.01827(13) 1.02369(13) 0.0140(3) Uani 1 1 d .
H112 H 0.6232 -0.0203 0.9528 0.017 Uiso 1 1 calc R
C113 C 0.63654(13) -0.13056(14) 1.12012(14) 0.0178(3) Uani 1 1 d .
H113 H 0.6163 -0.2091 1.1149 0.021 Uiso 1 1 calc R
C114 C 0.66164(14) -0.12892(14) 1.22439(15) 0.0193(3) Uani 1 1 d .
H114 H 0.6583 -0.206 1.2906 0.023 Uiso 1 1 calc R
C115 C 0.69179(14) -0.01357(14) 1.23135(14) 0.0191(3) Uani 1 1 d .
H115 H 0.7088 -0.012 1.3026 0.023 Uiso 1 1 calc R
C116 C 0.69712(13) 0.09889(13) 1.13487(14) 0.0152(3) Uani 1 1 d .
H116 H 0.7186 0.1771 1.1401 0.018 Uiso 1 1 calc R
C121 C 0.77778(12) 0.25696(13) 0.82158(13) 0.0111(3) Uani 1 1 d .
O121 O 0.75385(9) 0.38299(9) 0.74169(10) 0.0129(2) Uani 1 1 d D
C122 C 0.79149(12) 0.16111(14) 0.75957(13) 0.0147(3) Uani 1 1 d .
H12A H 0.7928 0.074 0.8187 0.018 Uiso 1 1 calc R
H12B H 0.7189 0.1648 0.7234 0.018 Uiso 1 1 calc R
C123 C 0.90804(13) 0.18578(15) 0.66446(14) 0.0197(3) Uani 1 1 d .
H12C H 0.9015 0.2671 0.5991 0.024 Uiso 1 1 calc R
H12D H 0.9159 0.1165 0.6328 0.024 Uiso 1 1 calc R
C124 C 1.02287(13) 0.19265(16) 0.71320(16) 0.0227(3) Uani 1 1 d .
H12E H 1.034 0.1088 0.7735 0.027 Uiso 1 1 calc R
H12F H 1.0963 0.2128 0.649 0.027 Uiso 1 1 calc R
C125 C 1.01072(13) 0.29460(15) 0.76758(15) 0.0200(3) Uani 1 1 d .
H12G H 1.0847 0.2963 0.8004 0.024 Uiso 1 1 calc R
H12H H 1.0055 0.3793 0.7059 0.024 Uiso 1 1 calc R
C126 C 0.89660(12) 0.26825(14) 0.86463(13) 0.0147(3) Uani 1 1 d .
H12I H 0.8889 0.3381 0.8957 0.018 Uiso 1 1 calc R
H12J H 0.9064 0.1879 0.9299 0.018 Uiso 1 1 calc R
C2 C 0.70932(12) 0.73461(13) 0.66965(12) 0.0105(3) Uani 1 1 d .
N2 N 0.63884(10) 0.65182(11) 0.66183(10) 0.0111(2) Uani 1 1 d .
O2 O 0.58787(9) 0.69552(9) 0.56094(9) 0.0144(2) Uani 1 1 d .
H2 H 0.5279 0.6473 0.5699 0.043(6) Uiso 1 1 calc R
C211 C 0.72483(12) 0.86964(13) 0.58829(13) 0.0127(3) Uani 1 1 d .
C212 C 0.62704(14) 0.95031(14) 0.59424(15) 0.0199(3) Uani 1 1 d .
H212 H 0.5508 0.9168 0.6457 0.024 Uiso 1 1 calc R
C213 C 0.64084(16) 1.07909(15) 0.52540(16) 0.0258(4) Uani 1 1 d .
H213 H 0.5742 1.1337 0.5305 0.031 Uiso 1 1 calc R
C214 C 0.75063(16) 1.12828(14) 0.44964(15) 0.0248(4) Uani 1 1 d .
H214 H 0.7597 1.2165 0.4023 0.03 Uiso 1 1 calc R
C215 C 0.84779(15) 1.04834(15) 0.44280(15) 0.0225(4) Uani 1 1 d .
H215 H 0.9235 1.0821 0.3904 0.027 Uiso 1 1 calc R
C216 C 0.83524(13) 0.91953(14) 0.51191(13) 0.0157(3) Uani 1 1 d .
H216 H 0.9023 0.8654 0.507 0.019 Uiso 1 1 calc R
C221 C 0.77517(12) 0.68715(12) 0.77406(12) 0.0111(3) Uani 1 1 d .
O221 O 0.69923(8) 0.57881(9) 0.85982(9) 0.0117(2) Uani 1 1 d D
C222 C 0.78195(12) 0.79055(13) 0.82559(13) 0.0132(3) Uani 1 1 d .
H22A H 0.8206 0.8694 0.7622 0.016 Uiso 1 1 calc R
H22B H 0.6975 0.8101 0.8568 0.016 Uiso 1 1 calc R
C223 C 0.85587(13) 0.74990(14) 0.92420(14) 0.0171(3) Uani 1 1 d .
H22C H 0.8618 0.8211 0.9517 0.021 Uiso 1 1 calc R
H22D H 0.8129 0.6765 0.9915 0.021 Uiso 1 1 calc R
C224 C 0.98448(13) 0.71275(14) 0.88091(14) 0.0193(3) Uani 1 1 d .
H22E H 1.0297 0.6838 0.9465 0.023 Uiso 1 1 calc R
H22F H 1.0298 0.7883 0.8181 0.023 Uiso 1 1 calc R
C225 C 0.97941(13) 0.60646(14) 0.83328(14) 0.0167(3) Uani 1 1 d .
H22G H 0.9416 0.5282 0.898 0.02 Uiso 1 1 calc R
H22H H 1.0641 0.5874 0.8021 0.02 Uiso 1 1 calc R
C226 C 0.90457(12) 0.64475(13) 0.73550(13) 0.0133(3) Uani 1 1 d .
H22I H 0.8972 0.5714 0.7112 0.016 Uiso 1 1 calc R
H22J H 0.9491 0.7154 0.6664 0.016 Uiso 1 1 calc R
O10 O 0.50413(10) 0.40755(10) 0.70629(10) 0.0149(2) Uani 1 1 d D
N3 N 0.71076(11) 0.46682(12) 0.44610(12) 0.0170(3) Uani 1 1 d .
O31 O 0.79123(10) 0.46617(11) 0.50416(10) 0.0257(3) Uani 1 1 d .
O32 O 0.61302(9) 0.39827(10) 0.49606(9) 0.0180(2) Uani 1 1 d .
O33 O 0.72614(9) 0.53464(11) 0.33951(10) 0.0252(3) Uani 1 1 d .
N4 N 0.35430(10) 0.58285(11) 0.85517(11) 0.0130(2) Uani 1 1 d .
O41 O 0.44016(8) 0.50646(9) 0.89161(9) 0.0141(2) Uani 1 1 d .
O42 O 0.25698(8) 0.57571(9) 0.92842(9) 0.0154(2) Uani 1 1 d .
O43 O 0.37010(10) 0.65812(10) 0.75360(10) 0.0222(2) Uani 1 1 d .
H121 H 0.7669(16) 0.3884(18) 0.6749(13) 0.031(6) Uiso 1 1 d D
H221 H 0.7303(16) 0.5403(16) 0.9157(15) 0.030(5) Uiso 1 1 d D
H10A H 0.5418(15) 0.4016(17) 0.6417(14) 0.029(5) Uiso 1 1 d D
H10B H 0.4358(15) 0.429(2) 0.697(2) 0.057(7) Uiso 1 1 d D

loop_
_atom_site_aniso_label
_atom_site_aniso_U_11
_atom_site_aniso_U_22
_atom_site_aniso_U_33
_atom_site_aniso_U_23
_atom_site_aniso_U_13
_atom_site_aniso_U_12
Ni1 0.01106(8) 0.00861(8) 0.00961(10) -0.00184(7) -0.00360(6) 0.00116(6)
C1 0.0119(6) 0.0094(6) 0.0106(7) -0.0035(5) -0.0047(5) -0.0006(5)
N1 0.0108(5) 0.0115(5) 0.0077(6) -0.0032(5) -0.0005(4) -0.0004(4)
O1 0.0126(5) 0.0120(5) 0.0114(6) -0.0016(4) 0.0016(4) 0.0031(4)
C111 0.0114(6) 0.0104(6) 0.0120(7) -0.0022(6) -0.0029(5) 0.0024(5)
C112 0.0153(7) 0.0128(7) 0.0141(8) -0.0047(6) -0.0039(5) 0.0007(5)
C113 0.0179(7) 0.0098(7) 0.0239(9) -0.0033(6) -0.0056(6) -0.0004(5)
C114 0.0230(8) 0.0125(7) 0.0183(9) 0.0000(6) -0.0062(6) 0.0010(6)
C115 0.0242(8) 0.0165(7) 0.0164(8) -0.0039(6) -0.0085(6) 0.0028(6)
C116 0.0179(7) 0.0108(6) 0.0175(8) -0.0047(6) -0.0063(6) 0.0020(5)
C121 0.0113(6) 0.0104(6) 0.0115(7) -0.0034(5) -0.0039(5) 0.0025(5)
O121 0.0160(5) 0.0115(5) 0.0085(6) -0.0012(4) -0.0018(4) 0.0021(4)
C122 0.0157(7) 0.0149(7) 0.0150(8) -0.0073(6) -0.0029(5) 0.0009(5)
C123 0.0194(7) 0.0227(8) 0.0186(9) -0.0113(7) -0.0008(6) 0.0029(6)
C124 0.0146(7) 0.0293(9) 0.0255(10) -0.0132(8) -0.0018(6) 0.0061(6)
C125 0.0119(7) 0.0251(8) 0.0231(9) -0.0090(7) -0.0029(6) 0.0002(6)
C126 0.0127(6) 0.0172(7) 0.0160(8) -0.0067(6) -0.0055(5) 0.0011(5)
C2 0.0098(6) 0.0099(6) 0.0101(7) -0.0019(5) -0.0015(5) 0.0012(5)
N2 0.0127(5) 0.0123(6) 0.0079(6) -0.0022(5) -0.0044(4) 0.0018(4)
O2 0.0167(5) 0.0148(5) 0.0108(5) -0.0003(4) -0.0086(4) -0.0016(4)
C211 0.0165(7) 0.0085(6) 0.0131(8) -0.0015(5) -0.0072(5) 0.0001(5)
C212 0.0174(7) 0.0169(7) 0.0239(9) -0.0045(7) -0.0071(6) 0.0032(6)
C213 0.0313(9) 0.0152(8) 0.0342(11) -0.0078(7) -0.0177(8) 0.0080(6)
C214 0.0399(10) 0.0095(7) 0.0251(10) 0.0007(7) -0.0196(8) -0.0036(7)
C215 0.0266(8) 0.0194(8) 0.0171(9) 0.0012(7) -0.0078(7) -0.0096(6)
C216 0.0177(7) 0.0155(7) 0.0113(8) -0.0012(6) -0.0043(5) -0.0009(5)
C221 0.0128(6) 0.0091(6) 0.0095(7) -0.0007(5) -0.0029(5) -0.0009(5)
O221 0.0132(5) 0.0106(5) 0.0090(5) 0.0003(4) -0.0046(4) -0.0011(4)
C222 0.0137(6) 0.0116(6) 0.0140(8) -0.0042(6) -0.0026(5) -0.0010(5)
C223 0.0223(7) 0.0157(7) 0.0147(8) -0.0053(6) -0.0067(6) -0.0026(6)
C224 0.0212(7) 0.0183(7) 0.0194(9) -0.0041(7) -0.0112(6) -0.0011(6)
C225 0.0133(7) 0.0160(7) 0.0196(9) -0.0034(6) -0.0071(6) 0.0020(5)
C226 0.0136(6) 0.0117(6) 0.0132(8) -0.0024(6) -0.0034(5) 0.0006(5)
O10 0.0140(5) 0.0178(5) 0.0139(6) -0.0062(5) -0.0045(4) 0.0006(4)
N3 0.0141(6) 0.0200(7) 0.0162(7) -0.0062(6) -0.0029(5) 0.0034(5)
O31 0.0182(5) 0.0374(7) 0.0179(6) -0.0032(5) -0.0087(5) -0.0011(5)
O32 0.0184(5) 0.0182(5) 0.0157(6) -0.0052(5) -0.0009(4) -0.0033(4)
O33 0.0187(5) 0.0349(7) 0.0126(6) 0.0030(5) -0.0037(4) -0.0036(5)
N4 0.0137(6) 0.0123(6) 0.0135(7) -0.0037(5) -0.0060(5) 0.0026(4)
O41 0.0133(5) 0.0136(5) 0.0133(6) -0.0021(4) -0.0048(4) 0.0068(4)
O42 0.0112(5) 0.0190(5) 0.0139(6) -0.0045(4) -0.0016(4) 0.0045(4)
O43 0.0258(6) 0.0233(6) 0.0101(6) 0.0020(5) -0.0039(4) 0.0090(4)

loop_
_atom_type_symbol
_atom_type_description
_atom_type_scat_dispersion_real
_atom_type_scat_dispersion_imag
_atom_type_scat_source
C C 0.0033 0.0016 'International Tables Vol C Tables 4.2.6.8 and 6.1.1.4'
H H 0 0 'International Tables Vol C Tables 4.2.6.8 and 6.1.1.4'
N N 0.0061 0.0033 'International Tables Vol C Tables 4.2.6.8 and 6.1.1.4'
O O 0.0106 0.006 'International Tables Vol C Tables 4.2.6.8 and 6.1.1.4'
Ni Ni 0.3393 1.1124 'International Tables Vol C Tables 4.2.6.8 and 6.1.1.4'

loop_
_exptl_crystal_face_index_h
_exptl_crystal_face_index_k
_exptl_crystal_face_index_l
_exptl_crystal_face_perp_dist
0 0 1 0.0992
0 1 0 0.2253
0 -3 -2 0.1108
-1 -2 -3 0.1153
0 -1 -3 0.1578
-1 0 0 0.0294
1 0 0 0.1357
-3 1 0 0.0316
-1 4 -2 0.2147
2 3 8 0.1776

loop_
_geom_angle_atom_site_label_1
_geom_angle_atom_site_label_2
_geom_angle_atom_site_label_3
_geom_angle
O10 Ni1 N2 94.98(4)
O10 Ni1 N1 93.87(4)
N2 Ni1 N1 169.43(4)
O10 Ni1 O41 89.59(4)
N2 Ni1 O41 101.97(4)
N1 Ni1 O41 83.84(4)
O10 Ni1 O221 170.08(4)
N2 Ni1 O221 75.31(4)
N1 Ni1 O221 96.00(4)
O41 Ni1 O221 90.43(4)
O10 Ni1 O121 88.90(4)
N2 Ni1 O121 98.78(4)
N1 Ni1 O121 75.62(4)
O41 Ni1 O121 159.25(4)
O221 Ni1 O121 94.55(4)
N1 C1 C111 122.30(13)
N1 C1 C121 115.62(12)
C111 C1 C121 121.70(12)
C1 N1 O1 114.71(12)
C1 N1 Ni1 122.29(10)
O1 N1 Ni1 122.98(8)
N1 O1 H1 109.5
C112 C111 C116 118.89(13)
C112 C111 C1 121.66(12)
C116 C111 C1 119.44(12)
C113 C112 C111 120.52(13)
C113 C112 H112 119.7
C111 C112 H112 119.7
C112 C113 C114 120.32(13)
C112 C113 H113 119.8
C114 C113 H113 119.8
C113 C114 C115 119.58(14)
C113 C114 H114 120.2
C115 C114 H114 120.2
C116 C115 C114 120.32(14)
C116 C115 H115 119.8
C114 C115 H115 119.8
C115 C116 C111 120.37(13)
C115 C116 H116 119.8
C111 C116 H116 119.8
O121 C121 C1 107.51(11)
O121 C121 C122 110.60(11)
C1 C121 C122 112.96(11)
O121 C121 C126 107.74(10)
C1 C121 C126 106.95(11)
C122 C121 C126 110.85(11)
C121 O121 Ni1 118.73(8)
C121 O121 H121 112.6(14)
Ni1 O121 H121 116.0(14)
C123 C122 C121 113.05(11)
C123 C122 H12A 109
C121 C122 H12A 109
C123 C122 H12B 109
C121 C122 H12B 109
H12A C122 H12B 107.8
C122 C123 C124 111.35(13)
C122 C123 H12C 109.4
C124 C123 H12C 109.4
C122 C123 H12D 109.4
C124 C123 H12D 109.4
H12C C123 H12D 108
C125 C124 C123 110.46(12)
C125 C124 H12E 109.6
C123 C124 H12E 109.6
C125 C124 H12F 109.6
C123 C124 H12F 109.6
H12E C124 H12F 108.1
C126 C125 C124 110.88(12)
C126 C125 H12G 109.5
C124 C125 H12G 109.5
C126 C125 H12H 109.5
C124 C125 H12H 109.5
H12G C125 H12H 108.1
C125 C126 C121 112.55(12)
C125 C126 H12I 109.1
C121 C126 H12I 109.1
C125 C126 H12J 109.1
C121 C126 H12J 109.1
H12I C126 H12J 107.8
N2 C2 C211 124.06(12)
N2 C2 C221 115.59(12)
C211 C2 C221 120.31(11)
C2 N2 O2 113.95(11)
C2 N2 Ni1 120.83(9)
O2 N2 Ni1 125.14(8)
N2 O2 H2 109.5
C216 C211 C212 119.29(13)
C216 C211 C2 122.12(13)
C212 C211 C2 118.47(13)
C213 C212 C211 120.20(15)
C213 C212 H212 119.9
C211 C212 H212 119.9
C214 C213 C212 120.33(15)
C214 C213 H213 119.8
C212 C213 H213 119.8
C213 C214 C215 119.68(15)
C213 C214 H214 120.2
C215 C214 H214 120.2
C216 C215 C214 120.45(15)
C216 C215 H215 119.8
C214 C215 H215 119.8
C215 C216 C211 120.04(14)
C215 C216 H216 120
C211 C216 H216 120
O221 C221 C2 104.51(10)
O221 C221 C222 110.08(12)
C2 C221 C222 110.96(11)
O221 C221 C226 110.49(11)
C2 C221 C226 109.88(11)
C222 C221 C226 110.76(10)
C221 O221 Ni1 116.51(8)
C221 O221 H221 112.9(13)
Ni1 O221 H221 119.0(13)
C223 C222 C221 112.31(11)
C223 C222 H22A 109.1
C221 C222 H22A 109.1
C223 C222 H22B 109.1
C221 C222 H22B 109.1
H22A C222 H22B 107.9
C224 C223 C222 110.59(13)
C224 C223 H22C 109.5
C222 C223 H22C 109.5
C224 C223 H22D 109.5
C222 C223 H22D 109.5
H22C C223 H22D 108.1
C223 C224 C225 111.22(11)
C223 C224 H22E 109.4
C225 C224 H22E 109.4
C223 C224 H22F 109.4
C225 C224 H22F 109.4
H22E C224 H22F 108
C224 C225 C226 111.13(12)
C224 C225 H22G 109.4
C226 C225 H22G 109.4
C224 C225 H22H 109.4
C226 C225 H22H 109.4
H22G C225 H22H 108
C225 C226 C221 112.51(12)
C225 C226 H22I 109.1
C221 C226 H22I 109.1
C225 C226 H22J 109.1
C221 C226 H22J 109.1
H22I C226 H22J 107.8
Ni1 O10 H10A 117.6(12)
Ni1 O10 H10B 122.6(16)
H10A O10 H10B 107(2)
O33 N3 O31 120.39(12)
O33 N3 O32 119.79(11)
O31 N3 O32 119.82(13)
O43 N4 O42 122.77(11)
O43 N4 O41 120.20(12)
O42 N4 O41 117.03(12)
N4 O41 Ni1 127.71(9)

loop_
_geom_bond_atom_site_label_1
_geom_bond_atom_site_label_2
_geom_bond_distance
Ni1 O10 2.0283(10)
Ni1 N2 2.0413(12)
Ni1 N1 2.0416(12)
Ni1 O41 2.0482(10)
Ni1 O221 2.0775(9)
Ni1 O121 2.0786(10)
C1 N1 1.2851(17)
C1 C111 1.4873(19)
C1 C121 1.520(2)
N1 O1 1.3918(15)
O1 H1 0.84
C111 C112 1.3972(18)
C111 C116 1.399(2)
C112 C113 1.384(2)
C112 H112 0.95
C113 C114 1.388(2)
C113 H113 0.95
C114 C115 1.392(2)
C114 H114 0.95
C115 C116 1.385(2)
C115 H115 0.95
C116 H116 0.95
C121 O121 1.4552(16)
C121 C122 1.5291(19)
C121 C126 1.5435(17)
O121 H121 0.795(14)
C122 C123 1.528(2)
C122 H12A 0.99
C122 H12B 0.99
C123 C124 1.531(2)
C123 H12C 0.99
C123 H12D 0.99
C124 C125 1.523(2)
C124 H12E 0.99
C124 H12F 0.99
C125 C126 1.521(2)
C125 H12G 0.99
C125 H12H 0.99
C126 H12I 0.99
C126 H12J 0.99
C2 N2 1.2828(16)
C2 C211 1.4817(19)
C2 C221 1.5316(18)
N2 O2 1.3954(14)
O2 H2 0.84
C211 C216 1.387(2)
C211 C212 1.395(2)
C212 C213 1.386(2)
C212 H212 0.95
C213 C214 1.378(2)
C213 H213 0.95
C214 C215 1.387(2)
C214 H214 0.95
C215 C216 1.386(2)
C215 H215 0.95
C216 H216 0.95
C221 O221 1.4537(16)
C221 C222 1.5327(19)
C221 C226 1.5362(19)
O221 H221 0.809(14)
C222 C223 1.5318(19)
C222 H22A 0.99
C222 H22B 0.99
C223 C224 1.521(2)
C223 H22C 0.99
C223 H22D 0.99
C224 C225 1.526(2)
C224 H22E 0.99
C224 H22F 0.99
C225 C226 1.5312(18)
C225 H22G 0.99
C225 H22H 0.99
C226 H22I 0.99
C226 H22J 0.99
O10 H10A 0.855(14)
O10 H10B 0.803(15)
N3 O33 1.2468(16)
N3 O31 1.2530(15)
N3 O32 1.2678(15)
N4 O43 1.2207(15)
N4 O42 1.2522(15)
N4 O41 1.2936(14)

loop_
_geom_hbond_atom_site_label_D
_geom_hbond_atom_site_label_H
_geom_hbond_atom_site_label_A
_geom_hbond_distance_DH
_geom_hbond_distance_HA
_geom_hbond_distance_DA
_geom_hbond_angle_DHA
_geom_hbond_site_symmetry_A
O1 H1 O41 0.84 2.09 2.7239(14) 132 .
O2 H2 O32 0.84 2.06 2.8187(13) 149.3 2_666
O10 H10A O32 0.855(14) 1.844(15) 2.6964(16) 175.0(18) .
O10 H10B O33 0.803(15) 1.932(15) 2.7278(14) 171(2) 2_666
O221 H221 O42 0.809(14) 1.932(15) 2.7025(14) 158.9(18) 2_667
O121 H121 O31 0.795(14) 1.948(15) 2.7061(16) 159.2(19) .
